data_7713587
loop_
_publ_author_name
'Pereira, Sarah'
'Romano-deGea, Jan'
'Barbosa, Ana Isabel'
'Costa Lima, Sofia A.'
'Dyson, Paul Joseph'
'Saraiva, M. L\'ucia M.F.S.'

_publ_section_title
;
 Fine-tuning the cytotoxicity of ruthenium(II) arene compounds to enhance
 selectivity against breast cancers
;
_journal_name_full 'Dalton Transactions'
_journal_paper_doi 10.1039/D3DT02037A
_journal_year 2023
_chemical_absolute_configuration rmad
_chemical_formula_moiety 'C31 H35 Cl N3 P2 Ru, F6 P'
_chemical_formula_sum 'C31 H35 Cl F6 N3 P3 Ru'
_chemical_formula_weight 793.05
_space_group_crystal_system orthorhombic
_space_group_IT_number 19
_space_group_name_Hall 'P 2ac 2ab'
_space_group_name_H-M_alt 'P 21 21 21'
_atom_sites_solution_hydrogens geom
_atom_sites_solution_primary dual
_atom_sites_solution_secondary difmap
_audit_creation_date 2022-08-17
_audit_creation_method
;
Olex2 1.5
(compiled 2022.04.07 svn.rca3783a0 for OlexSys, GUI svn.r6498)
;
_audit_update_record
;
2022-08-17 deposited with the CCDC.	2023-07-28 downloaded from the CCDC.
;
_cell_angle_alpha 90
_cell_angle_beta 90
_cell_angle_gamma 90
_cell_formula_units_Z 4
_cell_length_a 9.30092(8)
_cell_length_b 10.67827(8)
_cell_length_c 32.0935(2)
_cell_measurement_reflns_used 22184
_cell_measurement_temperature 140.00(10)
_cell_measurement_theta_max 75.0420
_cell_measurement_theta_min 2.7510
_cell_volume 3187.45(4)
_computing_cell_refinement 'CrysAlisPro 1.171.42.65a (Rigaku OD, 2022)'
_computing_data_collection 'CrysAlisPro 1.171.42.65a (Rigaku OD, 2022)'
_computing_data_reduction 'CrysAlisPro 1.171.42.65a (Rigaku OD, 2022)'
_computing_molecular_graphics 'Olex2 1.5 (Dolomanov et al., 2009)'
_computing_publication_material 'Olex2 1.5 (Dolomanov et al., 2009)'
_computing_structure_refinement 'ShelXL 2018/3 (Sheldrick, 2015)'
_computing_structure_solution 'ShelXT 2018/2 (Sheldrick, 2015)'
_diffrn_ambient_environment N~2~
_diffrn_ambient_temperature 140.00(10)
_diffrn_detector 'Hybrid Pixel Array Detector'
_diffrn_detector_area_resol_mean 10.0000
_diffrn_detector_type 'HyPix-Arc 150'
_diffrn_measured_fraction_theta_full 1.000
_diffrn_measured_fraction_theta_max 0.989
_diffrn_measurement_details
;
List of Runs (angles in degrees, time in seconds):

  # Type    Start    End  Width  t~exp~   \w     \q     \k     \f   Frames
#--------------------------------------------------------------------------
  1  \w   -116.00 -33.00   0.50    0.20    --  -76.75 140.00-147.00  166
  2  \w   -117.00 -85.00   0.50    0.20    --  -80.00 -74.00-157.36   64
  3  \w   -119.00 -94.00   0.50    0.20    --  -81.00-123.00 -86.53   50
  4  \w   -125.00 -99.00   0.50    0.20    --  -81.00 -34.00 -10.69   52
  5  \w   -116.00 -83.00   0.50    0.20    --  -81.00 -77.00 138.31   66
  6  \w   -126.00 -64.00   0.50    0.20    --  -76.75 -25.00  16.00  124
  7  \w   -101.00 -76.00   0.50    0.20    --  -62.09   0.00 -90.00   50
  8  \w     44.00  88.00   0.50    0.20    --   79.82 -95.00 -30.00   88
  9  \w     43.00  76.00   0.50    0.20    --   79.82-111.00 -60.00   66
 10  \w     44.00 127.00   0.50    0.20    --   83.00-147.00 -47.49  166
 11  \w     44.00 121.00   0.50    0.20    --   83.00-137.00-125.96  154
 12  \w     19.00  72.00   0.50    0.20    --   59.54 -98.00-140.00  106
 13  \w     42.00  67.00   0.50    0.20    --   79.82 -98.00-140.00   50
 14  \w     45.00  71.00   0.50    0.20    --   79.82 -95.00-120.00   52
 15  \w     44.00  70.00   0.50    0.20    --   79.82 -95.00 -60.00   52
 16  \w     66.00  91.00   0.50    0.20    --   79.82 -95.00 -90.00   50
 17  \w     40.00  72.00   0.50    0.20    --   79.82 -95.00  90.00   64
 18  \w     55.00  90.00   0.50    0.20    --   79.82 -95.00 120.00   70
 19  \w     52.00  78.00   0.50    0.20    --   83.00   3.00 150.48   52
 20  \w     91.00 118.00   0.50    0.20    --   83.00  76.00  46.62   54
 21  \w     82.00 107.00   0.50    0.20    --   68.00  74.00 -61.78   50
 22  \w     92.00 117.00   0.50    0.20    --   83.00  46.00  -7.65   50
 23  \w     84.00 119.00   0.50    0.20    --   83.00  77.00 -97.90   70
 24  \w     97.00 124.00   0.50    0.20    --   83.00  54.00-117.28   54
 25  \w     81.00 106.00   0.50    0.20    --   68.00  74.00-142.90   50
 26  \w     92.00 129.00   0.50    0.20    --   83.00  53.00-179.99   74
 27  \w     95.00 122.00   0.50    0.20    --   79.82  25.00-179.00   54
 28  \w    102.00 128.00   0.50    0.20    --   79.82  30.00 -90.00   52
 29  \w     85.00 111.00   0.50    0.20    --   79.82  30.00   0.00   52
 30  \w     87.00 127.00   0.50    0.20    --   79.82  30.00 120.00   80
 31  \w     88.00 113.00   0.50    0.20    --   83.00   3.00 150.48   50
 32  \w     76.00 101.00   0.50    0.20    --   79.82 130.00  38.00   50
 33  \w     70.00 117.00   0.50    0.20    --   73.46 140.00-147.00   94
 34  \w     72.00  97.00   0.50    0.20    --   79.82 140.00-147.00   50
;
_diffrn_measurement_device 'four-circle diffractometer'
_diffrn_measurement_device_type 'XtaLAB Synergy R, DW system, HyPix-Arc 150'
_diffrn_measurement_method '\w scans'
_diffrn_orient_matrix_type 'CrysAlisPro convention (1999,Acta A55,543-557)'
_diffrn_orient_matrix_UB_11 -0.1652958000
_diffrn_orient_matrix_UB_12 0.0073676000
_diffrn_orient_matrix_UB_13 -0.0017819000
_diffrn_orient_matrix_UB_21 -0.0085774000
_diffrn_orient_matrix_UB_22 -0.0469599000
_diffrn_orient_matrix_UB_23 0.0453235000
_diffrn_orient_matrix_UB_31 0.0059328000
_diffrn_orient_matrix_UB_32 0.1361986000
_diffrn_orient_matrix_UB_33 0.0157359000
_diffrn_radiation_monochromator mirror
_diffrn_radiation_probe x-ray
_diffrn_radiation_type 'Cu K\a'
_diffrn_radiation_wavelength 1.54184
_diffrn_reflns_av_R_equivalents 0.0282
_diffrn_reflns_av_unetI/netI 0.0231
_diffrn_reflns_Laue_measured_fraction_full 1.000
_diffrn_reflns_Laue_measured_fraction_max 0.989
_diffrn_reflns_limit_h_max 11
_diffrn_reflns_limit_h_min -11
_diffrn_reflns_limit_k_max 13
_diffrn_reflns_limit_k_min -12
_diffrn_reflns_limit_l_max 39
_diffrn_reflns_limit_l_min -40
_diffrn_reflns_number 33963
_diffrn_reflns_point_group_measured_fraction_full 1.000
_diffrn_reflns_point_group_measured_fraction_max 0.986
_diffrn_reflns_theta_full 67.684
_diffrn_reflns_theta_max 76.220
_diffrn_reflns_theta_min 2.754
_diffrn_source 'Rotating-anode X-ray tube'
_diffrn_source_type 'Rigaku (Cu) X-ray Source'
_exptl_absorpt_coefficient_mu 6.739
_exptl_absorpt_correction_T_max 0.906
_exptl_absorpt_correction_T_min 0.665
_exptl_absorpt_correction_type gaussian
_exptl_absorpt_process_details
;
CrysAlisPro 1.171.42.65a (Rigaku Oxford Diffraction, 2022)
Numerical absorption correction based on Gaussian integration over
a multifaceted crystal model.
Empirical absorption correction using spherical harmonics
as implemented in SCALE3 ABSPACK scaling algorithm
;
_exptl_crystal_colour 'clear light orange'
_exptl_crystal_density_diffrn 1.653
_exptl_crystal_description prism
_exptl_crystal_F_000 1608
_exptl_crystal_size_max 0.09
_exptl_crystal_size_mid 0.08
_exptl_crystal_size_min 0.05
_refine_diff_density_max 0.638
_refine_diff_density_min -0.346
_refine_diff_density_rms 0.053
_refine_ls_abs_structure_details
;
 Refined as an inversion twin.
;
_refine_ls_abs_structure_Flack 0.143(7)
_refine_ls_extinction_method none
_refine_ls_goodness_of_fit_ref 1.038
_refine_ls_hydrogen_treatment constr
_refine_ls_matrix_type full
_refine_ls_number_parameters 463
_refine_ls_number_reflns 6575
_refine_ls_number_restraints 240
_refine_ls_restrained_S_all 1.108
_refine_ls_R_factor_all 0.0226
_refine_ls_R_factor_gt 0.0215
_refine_ls_shift/su_max 0.001
_refine_ls_shift/su_mean 0.000
_refine_ls_structure_factor_coef Fsqd
_refine_ls_weighting_details 'w=1/[\s^2^(Fo^2^)+(0.0255P)^2^+1.6012P] where P=(Fo^2^+2Fc^2^)/3'
_refine_ls_weighting_scheme calc
_refine_ls_wR_factor_gt 0.0513
_refine_ls_wR_factor_ref 0.0517
_reflns_Friedel_coverage 0.758
_reflns_Friedel_fraction_full 1.000
_reflns_Friedel_fraction_max 0.981
_reflns_number_gt 6374
_reflns_number_total 6575
_reflns_threshold_expression 'I > 2\s(I)'
_cod_data_source_file d3dt02037a2.cif
_cod_data_source_block jr-iii-188
_cod_depositor_comments
;
The following automatic conversions were performed:

data item '_exptl_absorpt_correction_type' value 'Gaussian' was
changed to 'gaussian' in accordance with the
/home/data/users/saulius/crontab/automatic-downloads/rss-feeds/RSC/lib/dictionaries/cif_core.dic
dictionary named 'cif_core.dic' version 2.4.2 last updated on
2011-04-26.

Automatic conversion script
Id: cif_fix_values 8170 2020-07-09 18:12:32Z antanas 
;
_cod_original_cell_volume 3187.46(4)
_cod_database_code 7713587
_shelx_shelxl_version_number 2018/3
_audit_contact_author 'Farzaneh Fadaei Tirani'
_chemical_oxdiff_formula 'C31 H35 Cl F6 N3 P3 Ru'
_shelx_space_group_comment
;
The symmetry employed for this shelxl refinement is uniquely defined
by the following loop, which should always be used as a source of
symmetry information in preference to the above space-group names.
They are only intended as comments.
;
_shelx_estimated_absorpt_t_max 0.729
_shelx_estimated_absorpt_t_min 0.582
_olex2_refinement_description
;
1. Twinned data refinement
 Scales: 0.857(7)
 0.143(7)
2. Fixed Uiso
 At 1.2 times of:
  All C(H) groups, All C(H,H) groups
 At 1.5 times of:
  All C(H,H,H) groups
3. Restrained distances
 F3B-F4B \\sim F1B-F2B \\sim F2B-F3B
 with sigma of 0.02
 P3-F1A \\sim P3-F1B \\sim P3-F5A \\sim P3-F5B \\sim P3-F3A \\sim P3-F3B \\sim
P3-F6A \\sim P3-F6B \\sim P3-
 F2A \\sim P3-F2B \\sim P3-F4A \\sim P3-F4B
 with sigma of 0.02
 F3B-F5B \\sim F1B-F6B \\sim F6B-F3B
 with sigma of 0.02
4. Uiso/Uaniso restraints and constraints
P3 \\sim F1A \\sim F2A \\sim F3A \\sim F4A \\sim F5A \\sim F6A: within 2A with
sigma of 0.005 and sigma for terminal atoms of 0.01 within 2A
P3 \\sim F1A \\sim F1B \\sim F2A \\sim F2B \\sim F3A \\sim F3B \\sim F4A \\sim
F4B \\sim F5A \\sim F5B \\sim F6A \\sim F6B: within 2A with sigma of 0.005 and
sigma for terminal atoms of 0.01 within 2A
5. Others
 Sof(F1B)=Sof(F2B)=Sof(F3B)=Sof(F4B)=Sof(F5B)=Sof(F6B)=1-FVAR(1)
 Sof(F1A)=Sof(F2A)=Sof(F3A)=Sof(F4A)=Sof(F5A)=Sof(F6A)=FVAR(1)
6.a Secondary CH2 refined with riding coordinates:
 C1(H1A,H1B), C2(H2A,H2B), C3(H3A,H3B), C4(H4A,H4B), C5(H5A,H5B), C6(H6A,H6B)
6.b Aromatic/amide H refined with riding coordinates:
 C8(H8), C9(H9), C10(H10), C11(H11), C12(H12), C14(H14), C15(H15), C16(H16),
 C17(H17), C18(H18), C20(H20), C21(H21), C22(H22), C23(H23), C24(H24), C26(H26),
  C27(H27), C28(H28), C29(H29), C30(H30)
6.c Idealised Me refined as rotating group:
 C31(H31A,H31B,H31C)
;
_olex2_submission_special_instructions 'No special instructions were received'
_oxdiff_exptl_absorpt_empirical_details
;
Empirical correction (ABSPACK) includes:
- Absorption correction using spherical harmonics
- Frame scaling
- Detector area scaling
- B-factor correction
;
_oxdiff_exptl_absorpt_empirical_full_max 1.197
_oxdiff_exptl_absorpt_empirical_full_min 0.846

loop_
_space_group_symop_operation_xyz
'x, y, z'
'-x+1/2, -y, z+1/2'
'-x, y+1/2, -z+1/2'
'x+1/2, -y+1/2, -z'

loop_
_atom_site_label
_atom_site_type_symbol
_atom_site_fract_x
_atom_site_fract_y
_atom_site_fract_z
_atom_site_U_iso_or_equiv
_atom_site_adp_type
_atom_site_occupancy
_atom_site_site_symmetry_order
_atom_site_calc_flag
_atom_site_refinement_flags_posn
_atom_site_refinement_flags_adp
_atom_site_refinement_flags_occupancy
_atom_site_disorder_assembly
_atom_site_disorder_group
Ru1 Ru 0.65935(2) 0.47408(2) 0.64798(2) 0.01523(6) Uani 1 1 d . . . . .
Cl1 Cl 0.55903(9) 0.27891(7) 0.62476(2) 0.02317(17) Uani 1 1 d . . . . .
P1 P 0.44561(8) 0.48227(8) 0.68438(2) 0.01609(15) Uani 1 1 d . . . . .
P2 P 0.57630(9) 0.56289(7) 0.58602(2) 0.01627(16) Uani 1 1 d . . . . .
N1 N 0.3200(3) 0.3663(3) 0.75256(9) 0.0254(7) Uani 1 1 d . . . . .
N2 N 0.2827(3) 0.5948(3) 0.74545(9) 0.0258(6) Uani 1 1 d . . . . .
N3 N 0.1588(3) 0.4479(3) 0.69837(8) 0.0232(6) Uani 1 1 d . . . . .
C1 C 0.4468(4) 0.3602(3) 0.72530(10) 0.0228(7) Uani 1 1 d . . . . .
H1A H 0.450524 0.276790 0.711905 0.027 Uiso 1 1 calc R U . . .
H1B H 0.534544 0.369887 0.742444 0.027 Uiso 1 1 calc R U . . .
C2 C 0.3111(4) 0.4887(4) 0.77350(10) 0.0281(8) Uani 1 1 d . . . . .
H2A H 0.233842 0.485031 0.794682 0.034 Uiso 1 1 calc R U . . .
H2B H 0.402777 0.504174 0.788315 0.034 Uiso 1 1 calc R U . . .
C3 C 0.1515(4) 0.5663(3) 0.72118(11) 0.0270(7) Uani 1 1 d . . . . .
H3A H 0.068328 0.563451 0.740413 0.032 Uiso 1 1 calc R U . . .
H3B H 0.134422 0.635018 0.701082 0.032 Uiso 1 1 calc R U . . .
C4 C 0.1886(4) 0.3470(4) 0.72788(12) 0.0280(8) Uani 1 1 d . . . . .
H4A H 0.197575 0.267341 0.712293 0.034 Uiso 1 1 calc R U . . .
H4B H 0.105919 0.338678 0.747107 0.034 Uiso 1 1 calc R U . . .
C5 C 0.4048(4) 0.6190(3) 0.71748(11) 0.0235(7) Uani 1 1 d . . . . .
H5A H 0.490555 0.640257 0.734308 0.028 Uiso 1 1 calc R U . . .
H5B H 0.382245 0.691773 0.699525 0.028 Uiso 1 1 calc R U . . .
C6 C 0.2620(3) 0.4533(3) 0.66399(10) 0.0224(7) Uani 1 1 d . . . . .
H6A H 0.234796 0.521291 0.644552 0.027 Uiso 1 1 calc R U . . .
H6B H 0.260403 0.373270 0.648446 0.027 Uiso 1 1 calc R U . . .
C7 C 0.6252(3) 0.7290(3) 0.58339(9) 0.0184(6) Uani 1 1 d . . . . .
C8 C 0.5672(4) 0.8093(3) 0.61321(10) 0.0246(7) Uani 1 1 d . . . . .
H8 H 0.505316 0.776702 0.634105 0.029 Uiso 1 1 calc R U . . .
C9 C 0.5989(4) 0.9363(3) 0.61272(10) 0.0279(8) Uani 1 1 d . . . . .
H9 H 0.555959 0.990994 0.632484 0.033 Uiso 1 1 calc R U . . .
C10 C 0.6932(4) 0.9825(3) 0.58327(11) 0.0317(8) Uani 1 1 d . . . . .
H10 H 0.715354 1.069323 0.582850 0.038 Uiso 1 1 calc R U . . .
C11 C 0.7555(4) 0.9037(3) 0.55452(12) 0.0302(8) Uani 1 1 d . . . . .
H11 H 0.821730 0.936144 0.534754 0.036 Uiso 1 1 calc R U . . .
C12 C 0.7219(4) 0.7765(3) 0.55426(10) 0.0235(7) Uani 1 1 d . . . . .
H12 H 0.764756 0.722411 0.534305 0.028 Uiso 1 1 calc R U . . .
C13 C 0.3859(4) 0.5604(3) 0.57073(9) 0.0188(7) Uani 1 1 d . . . . .
C14 C 0.2994(4) 0.6670(3) 0.57014(10) 0.0220(7) Uani 1 1 d . . . . .
H14 H 0.337636 0.745336 0.578748 0.026 Uiso 1 1 calc R U . . .
C15 C 0.1571(4) 0.6588(3) 0.55696(10) 0.0263(7) Uani 1 1 d . . . . .
H15 H 0.097535 0.730983 0.557470 0.032 Uiso 1 1 calc R U . . .
C16 C 0.1023(4) 0.5459(4) 0.54315(10) 0.0282(8) Uani 1 1 d . . . . .
H16 H 0.006638 0.541568 0.532907 0.034 Uiso 1 1 calc R U . . .
C17 C 0.1864(4) 0.4397(3) 0.54422(11) 0.0272(8) Uani 1 1 d . . . . .
H17 H 0.147524 0.361757 0.535457 0.033 Uiso 1 1 calc R U . . .
C18 C 0.3274(4) 0.4463(3) 0.55804(10) 0.0229(7) Uani 1 1 d . . . . .
H18 H 0.384629 0.372589 0.558864 0.027 Uiso 1 1 calc R U . . .
C19 C 0.6554(4) 0.4930(3) 0.53898(9) 0.0200(6) Uani 1 1 d . . . . .
C20 C 0.7485(4) 0.3918(3) 0.54056(11) 0.0231(7) Uani 1 1 d . . . . .
H20 H 0.771021 0.354748 0.566669 0.028 Uiso 1 1 calc R U . . .
C21 C 0.8096(4) 0.3437(3) 0.50424(12) 0.0297(8) Uani 1 1 d . . . . .
H21 H 0.873967 0.274778 0.505689 0.036 Uiso 1 1 calc R U . . .
C22 C 0.7762(5) 0.3967(4) 0.46601(12) 0.0337(9) Uani 1 1 d . . . . .
H22 H 0.819452 0.365315 0.441311 0.040 Uiso 1 1 calc R U . . .
C23 C 0.6795(5) 0.4955(3) 0.46381(10) 0.0339(9) Uani 1 1 d . . . . .
H23 H 0.654602 0.530557 0.437582 0.041 Uiso 1 1 calc R U . . .
C24 C 0.6193(4) 0.5428(3) 0.50013(10) 0.0272(8) Uani 1 1 d . . . . .
H24 H 0.552674 0.610038 0.498527 0.033 Uiso 1 1 calc R U . . .
C25 C 0.8771(4) 0.3769(3) 0.65703(12) 0.0289(8) Uani 1 1 d . . . . .
C26 C 0.8979(4) 0.4834(4) 0.63276(10) 0.0277(7) Uani 1 1 d . . . . .
H26 H 0.946575 0.476386 0.606840 0.033 Uiso 1 1 calc R U . . .
C27 C 0.8479(4) 0.6019(3) 0.64605(11) 0.0270(7) Uani 1 1 d . . . . .
H27 H 0.860086 0.672738 0.628475 0.032 Uiso 1 1 calc R U . . .
C28 C 0.7807(4) 0.6162(3) 0.68479(12) 0.0276(8) Uani 1 1 d . . . . .
H28 H 0.747686 0.695679 0.694005 0.033 Uiso 1 1 calc R U . . .
C29 C 0.7639(4) 0.5079(4) 0.70972(10) 0.0276(8) Uani 1 1 d . . . . .
H29 H 0.721413 0.515757 0.736522 0.033 Uiso 1 1 calc R U . . .
C30 C 0.8073(4) 0.3911(4) 0.69620(11) 0.0268(8) Uani 1 1 d . . . . .
H30 H 0.790517 0.319724 0.713189 0.032 Uiso 1 1 calc R U . . .
C31 C 0.9256(5) 0.2504(4) 0.64224(18) 0.0533(13) Uani 1 1 d . . . . .
H31A H 0.845245 0.191272 0.643940 0.080 Uiso 1 1 calc R U . . .
H31B H 1.004748 0.220917 0.659828 0.080 Uiso 1 1 calc R U . . .
H31C H 0.958390 0.256586 0.613297 0.080 Uiso 1 1 calc R U . . .
P3 P 0.66516(13) 0.55679(9) 0.32974(3) 0.0317(2) Uani 1 1 d D U . . .
F1A F 0.660(3) 0.463(3) 0.3667(7) 0.055(4) Uani 0.122(5) 1 d D U P A 1
F1B F 0.7278(5) 0.4680(5) 0.36401(13) 0.0789(13) Uani 0.878(5) 1 d D U P A 2
F2A F 0.772(3) 0.623(3) 0.3607(7) 0.060(4) Uani 0.122(5) 1 d D U P A 1
F2B F 0.7025(5) 0.6788(4) 0.35609(11) 0.0626(11) Uani 0.878(5) 1 d D U P A 2
F3A F 0.718(4) 0.635(2) 0.2921(6) 0.059(4) Uani 0.122(5) 1 d D U P A 1
F3B F 0.6064(5) 0.6451(3) 0.29353(11) 0.0652(12) Uani 0.878(5) 1 d D U P A 2
F4A F 0.580(4) 0.452(4) 0.3050(13) 0.047(4) Uani 0.122(5) 1 d D U P A 1
F4B F 0.6228(5) 0.4412(4) 0.30064(16) 0.0520(14) Uani 0.878(5) 1 d D U P A 2
F5A F 0.810(2) 0.487(3) 0.3115(8) 0.059(3) Uani 0.122(5) 1 d D U P A 1
F5B F 0.8194(4) 0.5665(5) 0.30786(10) 0.0625(11) Uani 0.878(5) 1 d D U P A 2
F6A F 0.519(2) 0.620(3) 0.3424(9) 0.062(4) Uani 0.122(5) 1 d D U P A 1
F6B F 0.5140(4) 0.5498(4) 0.35199(13) 0.0708(12) Uani 0.878(5) 1 d D U P A 2

loop_
_atom_site_aniso_label
_atom_site_aniso_U_11
_atom_site_aniso_U_22
_atom_site_aniso_U_33
_atom_site_aniso_U_23
_atom_site_aniso_U_13
_atom_site_aniso_U_12
Ru1 0.01744(10) 0.01548(10) 0.01276(9) 0.00028(9) -0.00156(9) 0.00020(10)
Cl1 0.0276(4) 0.0158(3) 0.0261(4) -0.0020(3) -0.0027(3) -0.0006(3)
P1 0.0179(4) 0.0167(3) 0.0137(3) 0.0012(3) -0.0011(3) -0.0009(3)
P2 0.0209(4) 0.0151(3) 0.0129(3) -0.0008(3) -0.0010(3) 0.0001(3)
N1 0.0251(16) 0.0313(15) 0.0198(13) 0.0109(12) 0.0036(13) -0.0016(13)
N2 0.0270(15) 0.0286(16) 0.0217(14) -0.0026(12) 0.0058(12) -0.0013(13)
N3 0.0194(13) 0.0297(15) 0.0205(12) 0.0030(11) 0.0013(12) -0.0033(13)
C1 0.0220(17) 0.0240(17) 0.0225(16) 0.0061(13) 0.0000(14) 0.0003(14)
C2 0.0260(18) 0.042(2) 0.0166(14) 0.0018(14) 0.0027(13) -0.0023(16)
C3 0.0209(17) 0.0328(18) 0.0274(16) 0.0025(14) 0.0026(16) 0.0029(16)
C4 0.026(2) 0.0314(19) 0.0261(17) 0.0063(15) 0.0021(15) -0.0085(15)
C5 0.0259(18) 0.0224(17) 0.0221(16) -0.0046(13) 0.0033(14) -0.0023(15)
C6 0.0192(16) 0.0310(19) 0.0169(14) 0.0024(14) -0.0003(13) -0.0017(14)
C7 0.0210(17) 0.0174(14) 0.0168(14) 0.0006(12) -0.0035(12) -0.0012(12)
C8 0.0307(19) 0.0232(16) 0.0198(16) 0.0001(13) -0.0003(15) -0.0006(15)
C9 0.040(2) 0.0221(16) 0.0213(16) -0.0038(13) -0.0019(15) 0.0021(15)
C10 0.041(2) 0.0187(15) 0.0358(18) -0.0017(16) -0.0037(16) -0.0061(16)
C11 0.036(2) 0.0252(18) 0.0296(18) 0.0040(15) 0.0039(17) -0.0079(16)
C12 0.0295(17) 0.0218(16) 0.0191(15) -0.0008(14) 0.0011(14) -0.0002(15)
C13 0.0228(16) 0.0209(16) 0.0127(13) 0.0020(11) -0.0004(12) 0.0012(13)
C14 0.0262(19) 0.0200(16) 0.0199(15) 0.0034(13) 0.0004(13) 0.0010(13)
C15 0.0266(17) 0.0263(16) 0.0258(16) 0.0078(14) 0.0027(17) 0.0041(17)
C16 0.0208(16) 0.038(2) 0.0259(16) 0.0068(15) -0.0037(14) -0.0012(16)
C17 0.028(2) 0.0282(18) 0.0255(16) -0.0011(14) -0.0028(14) -0.0053(15)
C18 0.0262(17) 0.0202(16) 0.0222(14) -0.0022(12) -0.0030(15) 0.0006(14)
C19 0.0236(15) 0.0200(15) 0.0163(13) -0.0024(11) 0.0012(13) -0.0015(15)
C20 0.0274(19) 0.0226(16) 0.0192(15) -0.0041(13) -0.0009(14) -0.0009(14)
C21 0.033(2) 0.0261(17) 0.0299(18) -0.0094(15) 0.0007(16) 0.0032(15)
C22 0.048(2) 0.030(2) 0.0223(17) -0.0105(15) 0.0086(17) -0.0015(18)
C23 0.056(3) 0.028(2) 0.0178(15) -0.0017(13) 0.0040(16) 0.0002(18)
C24 0.041(2) 0.0217(17) 0.0185(14) -0.0018(14) 0.0010(14) 0.0018(15)
C25 0.0165(17) 0.0293(18) 0.041(2) -0.0036(16) -0.0099(15) 0.0056(14)
C26 0.0169(15) 0.042(2) 0.0238(15) -0.0035(16) -0.0063(13) 0.0001(16)
C27 0.0209(16) 0.0297(17) 0.0304(16) 0.0093(15) -0.0092(18) -0.0086(15)
C28 0.0242(17) 0.0262(18) 0.0324(19) -0.0130(15) -0.0133(16) -0.0010(15)
C29 0.0200(16) 0.048(2) 0.0144(14) -0.0027(15) -0.0048(12) -0.0073(16)
C30 0.0200(19) 0.0329(19) 0.0276(18) 0.0128(15) -0.0087(14) -0.0043(14)
C31 0.037(2) 0.040(2) 0.083(4) -0.020(2) -0.022(3) 0.019(2)
P3 0.0396(5) 0.0354(5) 0.0200(4) -0.0026(3) 0.0003(4) -0.0089(5)
F1A 0.066(8) 0.070(7) 0.030(6) -0.005(7) 0.005(7) -0.015(8)
F1B 0.088(3) 0.108(3) 0.0413(18) 0.029(2) -0.001(2) 0.024(3)
F2A 0.062(7) 0.076(7) 0.043(6) -0.014(6) -0.005(6) -0.018(6)
F2B 0.075(3) 0.065(2) 0.0473(18) -0.0291(18) -0.0040(19) -0.0255(19)
F3A 0.072(7) 0.060(7) 0.043(6) 0.000(6) -0.003(7) -0.019(7)
F3B 0.097(3) 0.0418(17) 0.0567(19) 0.0073(15) -0.035(2) -0.0013(19)
F4A 0.051(8) 0.052(7) 0.039(7) -0.019(7) 0.003(7) -0.004(7)
F4B 0.081(4) 0.0347(17) 0.0400(18) -0.0103(13) 0.019(2) -0.022(2)
F5A 0.062(6) 0.072(6) 0.043(6) 0.007(6) 0.001(6) -0.013(6)
F5B 0.0489(19) 0.097(3) 0.0414(16) -0.0063(19) 0.0141(15) -0.023(2)
F6A 0.067(7) 0.059(7) 0.061(7) -0.017(6) 0.010(6) 0.001(7)
F6B 0.0523(18) 0.076(3) 0.084(2) -0.031(2) 0.0331(19) -0.0163(19)

loop_
_atom_type_symbol
_atom_type_description
_atom_type_scat_dispersion_real
_atom_type_scat_dispersion_imag
_atom_type_scat_source
C C 0.0181 0.0091 'International Tables Vol C Tables 4.2.6.8 and 6.1.1.4'
H H 0.0000 0.0000 'International Tables Vol C Tables 4.2.6.8 and 6.1.1.4'
Cl Cl 0.3639 0.7018 'International Tables Vol C Tables 4.2.6.8 and 6.1.1.4'
F F 0.0727 0.0534 'International Tables Vol C Tables 4.2.6.8 and 6.1.1.4'
N N 0.0311 0.0180 'International Tables Vol C Tables 4.2.6.8 and 6.1.1.4'
P P 0.2955 0.4335 'International Tables Vol C Tables 4.2.6.8 and 6.1.1.4'
Ru Ru 0.0552 3.2960 'International Tables Vol C Tables 4.2.6.8 and 6.1.1.4'

loop_
_exptl_crystal_face_index_h
_exptl_crystal_face_index_k
_exptl_crystal_face_index_l
_exptl_crystal_face_perp_dist
0 0 1 0.0381
0 0 -1 0.0119
0 1 0 0.0518
0 -1 0 0.0328
-1 0 1 0.0510
1 0 -1 0.0320
2 1 -1 0.0363
0 1 5 0.0294
1 -1 -2 0.0200
1 0 1 0.0303

loop_
_geom_angle_atom_site_label_1
_geom_angle_atom_site_label_2
_geom_angle_atom_site_label_3
_geom_angle
_geom_angle_site_symmetry_1
_geom_angle_site_symmetry_3
_geom_angle_publ_flag
P1 Ru1 Cl1 81.68(3) . . ?
P1 Ru1 P2 97.51(3) . . ?
P2 Ru1 Cl1 87.69(3) . . ?
C25 Ru1 Cl1 89.40(9) . . ?
C25 Ru1 P1 135.53(10) . . ?
C25 Ru1 P2 125.71(10) . . ?
C26 Ru1 Cl1 110.51(10) . . ?
C26 Ru1 P1 161.38(9) . . ?
C26 Ru1 P2 97.01(9) . . ?
C26 Ru1 C25 35.49(13) . . ?
C27 Ru1 Cl1 146.15(10) . . ?
C27 Ru1 P1 132.10(10) . . ?
C27 Ru1 P2 89.30(9) . . ?
C27 Ru1 C25 65.49(13) . . ?
C27 Ru1 C26 36.63(14) . . ?
C27 Ru1 C28 36.64(14) . . ?
C27 Ru1 C29 65.34(13) . . ?
C27 Ru1 C30 77.22(13) . . ?
C28 Ru1 Cl1 162.08(10) . . ?
C28 Ru1 P1 98.18(11) . . ?
C28 Ru1 P2 110.02(10) . . ?
C28 Ru1 C25 78.11(13) . . ?
C28 Ru1 C26 65.79(14) . . ?
C28 Ru1 C29 36.94(14) . . ?
C28 Ru1 C30 66.07(14) . . ?
C29 Ru1 Cl1 125.72(10) . . ?
C29 Ru1 P1 85.40(9) . . ?
C29 Ru1 P2 146.40(10) . . ?
C29 Ru1 C25 65.00(13) . . ?
C29 Ru1 C26 76.07(12) . . ?
C29 Ru1 C30 35.83(14) . . ?
C30 Ru1 Cl1 96.27(10) . . ?
C30 Ru1 P1 101.16(10) . . ?
C30 Ru1 P2 161.29(10) . . ?
C30 Ru1 C25 36.46(14) . . ?
C30 Ru1 C26 64.45(12) . . ?
C1 P1 Ru1 109.12(12) . . ?
C1 P1 C6 97.96(16) . . ?
C5 P1 Ru1 119.93(12) . . ?
C5 P1 C1 98.62(16) . . ?
C5 P1 C6 98.36(16) . . ?
C6 P1 Ru1 127.47(11) . . ?
C7 P2 Ru1 110.50(10) . . ?
C7 P2 C13 103.92(15) . . ?
C7 P2 C19 104.83(14) . . ?
C13 P2 Ru1 122.72(10) . . ?
C13 P2 C19 99.23(15) . . ?
C19 P2 Ru1 113.73(10) . . ?
C1 N1 C2 110.8(3) . . ?
C1 N1 C4 109.9(3) . . ?
C4 N1 C2 108.9(3) . . ?
C2 N2 C3 108.1(3) . . ?
C5 N2 C2 111.7(3) . . ?
C5 N2 C3 110.6(3) . . ?
C3 N3 C6 112.0(3) . . ?
C4 N3 C3 108.8(3) . . ?
C4 N3 C6 113.1(3) . . ?
P1 C1 H1A 109.0 . . ?
P1 C1 H1B 109.0 . . ?
N1 C1 P1 112.8(2) . . ?
N1 C1 H1A 109.0 . . ?
N1 C1 H1B 109.0 . . ?
H1A C1 H1B 107.8 . . ?
N1 C2 H2A 108.6 . . ?
N1 C2 H2B 108.6 . . ?
N2 C2 N1 114.5(3) . . ?
N2 C2 H2A 108.6 . . ?
N2 C2 H2B 108.6 . . ?
H2A C2 H2B 107.6 . . ?
N2 C3 H3A 108.8 . . ?
N2 C3 H3B 108.8 . . ?
N3 C3 N2 113.8(3) . . ?
N3 C3 H3A 108.8 . . ?
N3 C3 H3B 108.8 . . ?
H3A C3 H3B 107.7 . . ?
N1 C4 H4A 108.8 . . ?
N1 C4 H4B 108.8 . . ?
N3 C4 N1 113.8(3) . . ?
N3 C4 H4A 108.8 . . ?
N3 C4 H4B 108.8 . . ?
H4A C4 H4B 107.7 . . ?
P1 C5 H5A 109.3 . . ?
P1 C5 H5B 109.3 . . ?
N2 C5 P1 111.8(2) . . ?
N2 C5 H5A 109.3 . . ?
N2 C5 H5B 109.3 . . ?
H5A C5 H5B 107.9 . . ?
P1 C6 H6A 109.6 . . ?
P1 C6 H6B 109.6 . . ?
N3 C6 P1 110.2(2) . . ?
N3 C6 H6A 109.6 . . ?
N3 C6 H6B 109.6 . . ?
H6A C6 H6B 108.1 . . ?
C8 C7 P2 117.9(2) . . ?
C12 C7 P2 122.9(2) . . ?
C12 C7 C8 119.2(3) . . ?
C7 C8 H8 119.6 . . ?
C9 C8 C7 120.8(3) . . ?
C9 C8 H8 119.6 . . ?
C8 C9 H9 120.3 . . ?
C10 C9 C8 119.4(3) . . ?
C10 C9 H9 120.3 . . ?
C9 C10 H10 119.7 . . ?
C11 C10 C9 120.5(3) . . ?
C11 C10 H10 119.7 . . ?
C10 C11 H11 119.8 . . ?
C10 C11 C12 120.4(3) . . ?
C12 C11 H11 119.8 . . ?
C7 C12 C11 119.7(3) . . ?
C7 C12 H12 120.2 . . ?
C11 C12 H12 120.2 . . ?
C14 C13 P2 123.2(3) . . ?
C14 C13 C18 119.0(3) . . ?
C18 C13 P2 117.8(2) . . ?
C13 C14 H14 120.0 . . ?
C15 C14 C13 120.1(3) . . ?
C15 C14 H14 120.0 . . ?
C14 C15 H15 119.9 . . ?
C16 C15 C14 120.2(3) . . ?
C16 C15 H15 119.9 . . ?
C15 C16 H16 120.0 . . ?
C17 C16 C15 120.0(3) . . ?
C17 C16 H16 120.0 . . ?
C16 C17 H17 119.9 . . ?
C16 C17 C18 120.2(3) . . ?
C18 C17 H17 119.9 . . ?
C13 C18 H18 119.8 . . ?
C17 C18 C13 120.4(3) . . ?
C17 C18 H18 119.8 . . ?
C20 C19 P2 122.5(2) . . ?
C20 C19 C24 118.7(3) . . ?
C24 C19 P2 118.9(3) . . ?
C19 C20 H20 119.6 . . ?
C19 C20 C21 120.7(3) . . ?
C21 C20 H20 119.6 . . ?
C20 C21 H21 120.1 . . ?
C22 C21 C20 119.9(3) . . ?
C22 C21 H21 120.1 . . ?
C21 C22 H22 120.0 . . ?
C21 C22 C23 120.0(3) . . ?
C23 C22 H22 120.0 . . ?
C22 C23 H23 120.2 . . ?
C24 C23 C22 119.7(3) . . ?
C24 C23 H23 120.2 . . ?
C19 C24 H24 119.5 . . ?
C23 C24 C19 121.0(3) . . ?
C23 C24 H24 119.5 . . ?
C26 C25 Ru1 71.5(2) . . ?
C26 C25 C30 118.1(3) . . ?
C26 C25 C31 121.1(4) . . ?
C30 C25 Ru1 70.18(19) . . ?
C30 C25 C31 120.8(4) . . ?
C31 C25 Ru1 129.2(3) . . ?
Ru1 C26 H26 130.5 . . ?
C25 C26 Ru1 73.0(2) . . ?
C25 C26 H26 119.4 . . ?
C25 C26 C27 121.1(3) . . ?
C27 C26 Ru1 69.74(19) . . ?
C27 C26 H26 119.4 . . ?
Ru1 C27 H27 126.8 . . ?
C26 C27 Ru1 73.64(19) . . ?
C26 C27 H27 119.6 . . ?
C28 C27 Ru1 71.9(2) . . ?
C28 C27 C26 120.8(3) . . ?
C28 C27 H27 119.6 . . ?
Ru1 C28 H28 127.5 . . ?
C27 C28 Ru1 71.43(19) . . ?
C27 C28 H28 121.2 . . ?
C27 C28 C29 117.6(3) . . ?
C29 C28 Ru1 71.77(19) . . ?
C29 C28 H28 121.2 . . ?
Ru1 C29 H29 129.5 . . ?
C28 C29 Ru1 71.28(19) . . ?
C28 C29 H29 119.1 . . ?
C30 C29 Ru1 72.7(2) . . ?
C30 C29 C28 121.9(3) . . ?
C30 C29 H29 119.1 . . ?
Ru1 C30 H30 127.5 . . ?
C25 C30 Ru1 73.4(2) . . ?
C25 C30 H30 119.7 . . ?
C29 C30 Ru1 71.4(2) . . ?
C29 C30 C25 120.5(3) . . ?
C29 C30 H30 119.7 . . ?
C25 C31 H31A 109.5 . . ?
C25 C31 H31B 109.5 . . ?
C25 C31 H31C 109.5 . . ?
H31A C31 H31B 109.5 . . ?
H31A C31 H31C 109.5 . . ?
H31B C31 H31C 109.5 . . ?
F1A P3 F2A 79.9(15) . . ?
F1A P3 F4A 85(2) . . ?
F1A P3 F5A 90.3(14) . . ?
F1A P3 F6A 93.0(16) . . ?
F1B P3 F2B 92.4(3) . . ?
F1B P3 F3B 177.6(3) . . ?
F1B P3 F4B 92.0(3) . . ?
F1B P3 F5B 90.8(2) . . ?
F1B P3 F6B 89.1(2) . . ?
F2A P3 F4A 162(2) . . ?
F2A P3 F5A 84.8(15) . . ?
F2B P3 F3B 88.7(2) . . ?
F2B P3 F4B 175.7(3) . . ?
F2B P3 F5B 89.1(2) . . ?
F3A P3 F1A 162.4(17) . . ?
F3A P3 F2A 93.0(15) . . ?
F3A P3 F4A 99(2) . . ?
F3A P3 F5A 72.9(15) . . ?
F3A P3 F6A 104.2(17) . . ?
F3B P3 F4B 86.9(3) . . ?
F3B P3 F5B 87.1(2) . . ?
F4A P3 F5A 85.0(17) . . ?
F4B P3 F5B 90.8(2) . . ?
F6A P3 F2A 101.0(16) . . ?
F6A P3 F4A 89.9(17) . . ?
F6A P3 F5A 173.7(14) . . ?
F6B P3 F2B 89.6(2) . . ?
F6B P3 F3B 93.0(3) . . ?
F6B P3 F4B 90.5(2) . . ?
F6B P3 F5B 178.7(2) . . ?

loop_
_geom_bond_atom_site_label_1
_geom_bond_atom_site_label_2
_geom_bond_distance
_geom_bond_site_symmetry_2
_geom_bond_publ_flag
Ru1 Cl1 2.4020(8) . ?
Ru1 P1 2.3075(8) . ?
Ru1 P2 2.3346(8) . ?
Ru1 C25 2.294(3) . ?
Ru1 C26 2.274(3) . ?
Ru1 C27 2.224(3) . ?
Ru1 C28 2.230(3) . ?
Ru1 C29 2.236(3) . ?
Ru1 C30 2.252(3) . ?
P1 C1 1.850(3) . ?
P1 C5 1.845(3) . ?
P1 C6 1.854(3) . ?
P2 C7 1.833(3) . ?
P2 C13 1.838(3) . ?
P2 C19 1.838(3) . ?
N1 C1 1.470(5) . ?
N1 C2 1.472(5) . ?
N1 C4 1.471(5) . ?
N2 C2 1.472(5) . ?
N2 C3 1.479(5) . ?
N2 C5 1.470(4) . ?
N3 C3 1.462(4) . ?
N3 C4 1.462(4) . ?
N3 C6 1.464(4) . ?
C1 H1A 0.9900 . ?
C1 H1B 0.9900 . ?
C2 H2A 0.9900 . ?
C2 H2B 0.9900 . ?
C3 H3A 0.9900 . ?
C3 H3B 0.9900 . ?
C4 H4A 0.9900 . ?
C4 H4B 0.9900 . ?
C5 H5A 0.9900 . ?
C5 H5B 0.9900 . ?
C6 H6A 0.9900 . ?
C6 H6B 0.9900 . ?
C7 C8 1.393(5) . ?
C7 C12 1.393(5) . ?
C8 H8 0.9500 . ?
C8 C9 1.388(5) . ?
C9 H9 0.9500 . ?
C9 C10 1.381(5) . ?
C10 H10 0.9500 . ?
C10 C11 1.377(5) . ?
C11 H11 0.9500 . ?
C11 C12 1.393(5) . ?
C12 H12 0.9500 . ?
C13 C14 1.393(5) . ?
C13 C18 1.396(4) . ?
C14 H14 0.9500 . ?
C14 C15 1.392(5) . ?
C15 H15 0.9500 . ?
C15 C16 1.381(5) . ?
C16 H16 0.9500 . ?
C16 C17 1.378(5) . ?
C17 H17 0.9500 . ?
C17 C18 1.387(5) . ?
C18 H18 0.9500 . ?
C19 C20 1.386(5) . ?
C19 C24 1.396(4) . ?
C20 H20 0.9500 . ?
C20 C21 1.395(5) . ?
C21 H21 0.9500 . ?
C21 C22 1.386(5) . ?
C22 H22 0.9500 . ?
C22 C23 1.388(6) . ?
C23 H23 0.9500 . ?
C23 C24 1.388(5) . ?
C24 H24 0.9500 . ?
C25 C26 1.392(5) . ?
C25 C30 1.423(5) . ?
C25 C31 1.500(5) . ?
C26 H26 0.9500 . ?
C26 C27 1.414(5) . ?
C27 H27 0.9500 . ?
C27 C28 1.400(5) . ?
C28 H28 0.9500 . ?
C28 C29 1.415(5) . ?
C29 H29 0.9500 . ?
C29 C30 1.381(5) . ?
C30 H30 0.9500 . ?
C31 H31A 0.9800 . ?
C31 H31B 0.9800 . ?
C31 H31C 0.9800 . ?
P3 F1A 1.555(18) . ?
P3 F1B 1.565(4) . ?
P3 F2A 1.573(16) . ?
P3 F2B 1.592(3) . ?
P3 F3A 1.548(16) . ?
P3 F3B 1.593(3) . ?
P3 F4A 1.587(19) . ?
P3 F4B 1.597(4) . ?
P3 F5A 1.645(17) . ?
P3 F5B 1.601(3) . ?
P3 F6A 1.568(17) . ?
P3 F6B 1.579(3) . ?

loop_
_geom_torsion_atom_site_label_1
_geom_torsion_atom_site_label_2
_geom_torsion_atom_site_label_3
_geom_torsion_atom_site_label_4
_geom_torsion
_geom_torsion_site_symmetry_1
_geom_torsion_site_symmetry_2
_geom_torsion_site_symmetry_3
_geom_torsion_site_symmetry_4
_geom_torsion_publ_flag
Ru1 P1 C1 N1 174.7(2) . . . . ?
Ru1 P1 C5 N2 -166.5(2) . . . . ?
Ru1 P1 C6 N3 170.87(16) . . . . ?
Ru1 P2 C7 C8 -63.4(3) . . . . ?
Ru1 P2 C7 C12 113.7(3) . . . . ?
Ru1 P2 C13 C14 109.8(3) . . . . ?
Ru1 P2 C13 C18 -72.1(3) . . . . ?
Ru1 P2 C19 C20 3.9(3) . . . . ?
Ru1 P2 C19 C24 -176.8(2) . . . . ?
Ru1 C25 C26 C27 52.6(3) . . . . ?
Ru1 C25 C30 C29 -55.8(3) . . . . ?
Ru1 C26 C27 C28 56.5(3) . . . . ?
Ru1 C27 C28 C29 56.8(3) . . . . ?
Ru1 C28 C29 C30 54.6(3) . . . . ?
Ru1 C29 C30 C25 56.7(3) . . . . ?
P2 C7 C8 C9 -179.4(3) . . . . ?
P2 C7 C12 C11 -179.1(3) . . . . ?
P2 C13 C14 C15 178.0(3) . . . . ?
P2 C13 C18 C17 -176.9(3) . . . . ?
P2 C19 C20 C21 -178.1(3) . . . . ?
P2 C19 C24 C23 178.1(3) . . . . ?
C1 P1 C5 N2 -48.5(3) . . . . ?
C1 P1 C6 N3 49.3(3) . . . . ?
C1 N1 C2 N2 66.9(4) . . . . ?
C1 N1 C4 N3 -66.9(4) . . . . ?
C2 N1 C1 P1 -59.3(3) . . . . ?
C2 N1 C4 N3 54.7(4) . . . . ?
C2 N2 C3 N3 -55.4(4) . . . . ?
C2 N2 C5 P1 60.0(3) . . . . ?
C3 N2 C2 N1 54.1(4) . . . . ?
C3 N2 C5 P1 -60.6(3) . . . . ?
C3 N3 C4 N1 -56.2(4) . . . . ?
C3 N3 C6 P1 62.1(3) . . . . ?
C4 N1 C1 P1 61.0(3) . . . . ?
C4 N1 C2 N2 -54.1(4) . . . . ?
C4 N3 C3 N2 56.7(4) . . . . ?
C4 N3 C6 P1 -61.2(3) . . . . ?
C5 P1 C1 N1 48.8(3) . . . . ?
C5 P1 C6 N3 -50.7(3) . . . . ?
C5 N2 C2 N1 -67.8(4) . . . . ?
C5 N2 C3 N3 67.2(4) . . . . ?
C6 P1 C1 N1 -51.0(3) . . . . ?
C6 P1 C5 N2 50.9(3) . . . . ?
C6 N3 C3 N2 -69.1(3) . . . . ?
C6 N3 C4 N1 68.9(4) . . . . ?
C7 P2 C13 C14 -16.2(3) . . . . ?
C7 P2 C13 C18 161.9(2) . . . . ?
C7 P2 C19 C20 124.6(3) . . . . ?
C7 P2 C19 C24 -56.0(3) . . . . ?
C7 C8 C9 C10 -2.5(6) . . . . ?
C8 C7 C12 C11 -2.0(5) . . . . ?
C8 C9 C10 C11 0.1(6) . . . . ?
C9 C10 C11 C12 1.2(6) . . . . ?
C10 C11 C12 C7 -0.3(6) . . . . ?
C12 C7 C8 C9 3.4(5) . . . . ?
C13 P2 C7 C8 70.0(3) . . . . ?
C13 P2 C7 C12 -112.9(3) . . . . ?
C13 P2 C19 C20 -128.2(3) . . . . ?
C13 P2 C19 C24 51.2(3) . . . . ?
C13 C14 C15 C16 -2.1(5) . . . . ?
C14 C13 C18 C17 1.4(5) . . . . ?
C14 C15 C16 C17 3.1(5) . . . . ?
C15 C16 C17 C18 -1.8(5) . . . . ?
C16 C17 C18 C13 -0.4(5) . . . . ?
C18 C13 C14 C15 -0.1(5) . . . . ?
C19 P2 C7 C8 173.7(3) . . . . ?
C19 P2 C7 C12 -9.2(3) . . . . ?
C19 P2 C13 C14 -124.2(3) . . . . ?
C19 P2 C13 C18 54.0(3) . . . . ?
C19 C20 C21 C22 -0.6(6) . . . . ?
C20 C19 C24 C23 -2.5(5) . . . . ?
C20 C21 C22 C23 -1.5(6) . . . . ?
C21 C22 C23 C24 1.6(6) . . . . ?
C22 C23 C24 C19 0.4(6) . . . . ?
C24 C19 C20 C21 2.5(5) . . . . ?
C25 C26 C27 Ru1 -54.1(3) . . . . ?
C25 C26 C27 C28 2.4(5) . . . . ?
C26 C25 C30 Ru1 54.9(3) . . . . ?
C26 C25 C30 C29 -0.9(5) . . . . ?
C26 C27 C28 Ru1 -57.4(3) . . . . ?
C26 C27 C28 C29 -0.6(5) . . . . ?
C27 C28 C29 Ru1 -56.6(3) . . . . ?
C27 C28 C29 C30 -2.0(5) . . . . ?
C28 C29 C30 Ru1 -53.9(3) . . . . ?
C28 C29 C30 C25 2.8(5) . . . . ?
C30 C25 C26 Ru1 -54.3(3) . . . . ?
C30 C25 C26 C27 -1.7(5) . . . . ?
C31 C25 C26 Ru1 125.2(3) . . . . ?
C31 C25 C26 C27 177.9(3) . . . . ?
C31 C25 C30 Ru1 -124.6(3) . . . . ?
C31 C25 C30 C29 179.6(3) . . . . ?

loop_
_twin_individual_id
_twin_individual_mass_fraction_refined
1 0.857(7)
2 0.143(7)

loop_
_exptl_oxdiff_crystal_face_indexfrac_h
_exptl_oxdiff_crystal_face_indexfrac_k
_exptl_oxdiff_crystal_face_indexfrac_l
_exptl_oxdiff_crystal_face_x
_exptl_oxdiff_crystal_face_y
_exptl_oxdiff_crystal_face_z
-0.0000 -0.0000 1.0000 -0.0018 0.0453 0.0157
0.0000 0.0000 -1.0000 0.0018 -0.0453 -0.0157
-0.0000 1.0000 0.0000 0.0074 -0.0470 0.1362
0.0000 -1.0000 -0.0000 -0.0074 0.0470 -0.1362
-1.0000 -0.0000 1.0000 0.1635 0.0539 0.0098
1.0000 0.0000 -1.0000 -0.1635 -0.0539 -0.0098
2.0000 1.0000 -0.9999 -0.3214 -0.1094 0.1323
-0.0000 1.0000 5.0000 -0.0015 0.1797 0.2149
1.0000 -1.0000 -2.0000 -0.1691 -0.0523 -0.1617
1.0000 0.0000 1.0000 -0.1671 0.0367 0.0217
